data_7239723
loop_
_publ_author_name
'Rao, Jiarui'
'Liu, Liwei'
'Zeng, Dan'
'Wang, Mingwei'
'Xiang, Meng'
'Yang, Song'

_publ_section_title
;
 Antibiotic activities of propanolamine containing 1,4-benzoxazin-3-ones
 against phytopathogenic bacteria
;
_journal_issue 2
_journal_name_full 'RSC Advances'
_journal_page_first 682
_journal_page_last 688
_journal_paper_doi 10.1039/C9RA09639F
_journal_volume 10
_journal_year 2020
_chemical_formula_moiety 'C19 H22 N2 O3'
_chemical_formula_sum 'C19 H22 N2 O3'
_chemical_formula_weight 326.38
_space_group_crystal_system orthorhombic
_space_group_IT_number 61
_space_group_name_Hall '-P 2ac 2ab'
_space_group_name_H-M_alt 'P b c a'
_atom_sites_solution_hydrogens geom
_audit_creation_date 2019-07-05
_audit_creation_method
;
Olex2 1.3-alpha
(compiled 2019.03.18 svn.r3573 for OlexSys, GUI svn.r5794)
;
_audit_update_record
;
2019-07-05 deposited with the CCDC.	2019-12-18 downloaded from the CCDC.
;
_cell_angle_alpha 90
_cell_angle_beta 90
_cell_angle_gamma 90
_cell_formula_units_Z 8
_cell_length_a 7.2797(5)
_cell_length_b 14.3957(12)
_cell_length_c 32.249(3)
_cell_measurement_reflns_used 2321
_cell_measurement_temperature 298(2)
_cell_measurement_theta_max 21.436
_cell_measurement_theta_min 2.527
_cell_volume 3379.6(5)
_computing_cell_refinement 'Bruker SMART'
_computing_data_collection 'Bruker SMART'
_computing_data_reduction 'Bruker SAINT'
_computing_molecular_graphics 'Olex2 (Dolomanov et al., 2009)'
_computing_publication_material 'Olex2 (Dolomanov et al., 2009)'
_computing_structure_refinement 'ShelXL (Sheldrick, 2015)'
_computing_structure_solution 'SHELXS-97 (Sheldrick, 1990)'
_diffrn_ambient_temperature 298.15
_diffrn_measured_fraction_theta_full 0.999
_diffrn_measured_fraction_theta_max 0.999
_diffrn_measurement_device_type 'CCD area detector'
_diffrn_measurement_method 'phi and omega scans'
_diffrn_radiation_type MoK\a
_diffrn_radiation_wavelength 0.71073
_diffrn_reflns_av_R_equivalents 0.0634
_diffrn_reflns_av_unetI/netI 0.0788
_diffrn_reflns_Laue_measured_fraction_full 0.999
_diffrn_reflns_Laue_measured_fraction_max 0.999
_diffrn_reflns_limit_h_max 8
_diffrn_reflns_limit_h_min -8
_diffrn_reflns_limit_k_max 16
_diffrn_reflns_limit_k_min -17
_diffrn_reflns_limit_l_max 38
_diffrn_reflns_limit_l_min -21
_diffrn_reflns_number 15106
_diffrn_reflns_point_group_measured_fraction_full 0.999
_diffrn_reflns_point_group_measured_fraction_max 0.999
_diffrn_reflns_theta_full 25.017
_diffrn_reflns_theta_max 25.017
_diffrn_reflns_theta_min 2.526
_exptl_absorpt_coefficient_mu 0.087
_exptl_absorpt_correction_T_max 0.9659
_exptl_absorpt_correction_T_min 0.9618
_exptl_absorpt_correction_type multi-scan
_exptl_absorpt_process_details sadabs
_exptl_crystal_colour brown
_exptl_crystal_colour_primary brown
_exptl_crystal_density_diffrn 1.283
_exptl_crystal_density_method 'not measured'
_exptl_crystal_description block
_exptl_crystal_F_000 1392
_exptl_crystal_size_max 0.45
_exptl_crystal_size_mid 0.41
_exptl_crystal_size_min 0.4
_refine_diff_density_max 0.265
_refine_diff_density_min -0.201
_refine_diff_density_rms 0.046
_refine_ls_extinction_method none
_refine_ls_goodness_of_fit_ref 1.041
_refine_ls_hydrogen_treatment constr
_refine_ls_matrix_type full
_refine_ls_number_parameters 220
_refine_ls_number_reflns 2987
_refine_ls_number_restraints 0
_refine_ls_restrained_S_all 1.041
_refine_ls_R_factor_all 0.1155
_refine_ls_R_factor_gt 0.0549
_refine_ls_shift/su_max 0.000
_refine_ls_shift/su_mean 0.000
_refine_ls_structure_factor_coef Fsqd
_refine_ls_weighting_details 'w=1/[\s^2^(Fo^2^)+(0.0231P)^2^+3.0480P] where P=(Fo^2^+2Fc^2^)/3'
_refine_ls_weighting_scheme calc
_refine_ls_wR_factor_gt 0.1263
_refine_ls_wR_factor_ref 0.1557
_reflns_Friedel_coverage 0.000
_reflns_number_gt 1701
_reflns_number_total 2987
_reflns_threshold_expression 'I > 2\s(I)'
_cod_data_source_file c9ra09639f2.cif
_cod_data_source_block 180530j
_cod_depositor_comments 'Adding full bibliography for 7239723.cif.'
_cod_original_cell_volume 3379.5(5)
_cod_database_code 7239723
_shelx_shelxl_version_number 2014/7
_shelx_space_group_comment
;
The symmetry employed for this shelxl refinement is uniquely defined
by the following loop, which should always be used as a source of
symmetry information in preference to the above space-group names.
They are only intended as comments.
;
_shelx_estimated_absorpt_t_max 0.966
_shelx_estimated_absorpt_t_min 0.962
_olex2_refinement_description
;
1. Fixed Uiso
 At 1.2 times of:
  All C(H) groups, All C(H,H) groups, All N(H) groups
 At 1.5 times of:
  All C(H,H,H) groups, All O(H) groups
2.a Ternary CH refined with riding coordinates:
 C10(H10)
2.b Secondary CH2 refined with riding coordinates:
 C2(H2A,H2B), C9(H9A,H9B), C11(H11A,H11B)
2.c Aromatic/amide H refined with riding coordinates:
 N2(H2), C5(H5), C6(H6), C7(H7), C8(H8), C14(H14), C16(H16), C17(H17)
2.d Idealised Me refined as rotating group:
 C18(H18A,H18B,H18C), C19(H19A,H19B,H19C)
2.e Idealised tetrahedral OH refined as rotating group:
 O3(H3)
;
_olex2_submission_special_instructions 'No special instructions were received'

loop_
_space_group_symop_operation_xyz
'x, y, z'
'-x+1/2, -y, z+1/2'
'-x, y+1/2, -z+1/2'
'x+1/2, -y+1/2, -z'
'-x, -y, -z'
'x-1/2, y, -z-1/2'
'x, -y-1/2, z-1/2'
'-x-1/2, y-1/2, z'

loop_
_atom_site_label
_atom_site_type_symbol
_atom_site_fract_x
_atom_site_fract_y
_atom_site_fract_z
_atom_site_U_iso_or_equiv
_atom_site_adp_type
_atom_site_occupancy
_atom_site_site_symmetry_order
_atom_site_calc_flag
_atom_site_refinement_flags_posn
N1 N 0.1619(3) 0.34995(16) 0.15090(7) 0.0395(6) Uani 1 1 d .
N2 N 0.5962(4) 0.17457(19) 0.19110(9) 0.0616(8) Uani 1 1 d .
H2 H 0.6640 0.1631 0.2123 0.074 Uiso 1 1 calc R
O1 O 0.3635(3) 0.43517(15) 0.08960(7) 0.0558(6) Uani 1 1 d .
O2 O 0.2391(3) 0.46843(14) 0.19368(7) 0.0603(7) Uani 1 1 d .
O3 O 0.2080(4) 0.14921(15) 0.21968(7) 0.0668(8) Uani 1 1 d .
H3 H 0.2287 0.0953 0.2129 0.100 Uiso 1 1 calc GR
C1 C 0.2273(4) 0.4363(2) 0.15847(10) 0.0427(8) Uani 1 1 d .
C2 C 0.2864(5) 0.4909(2) 0.12155(10) 0.0483(8) Uani 1 1 d .
H2A H 0.1812 0.5241 0.1105 0.058 Uiso 1 1 calc R
H2B H 0.3765 0.5367 0.1302 0.058 Uiso 1 1 calc R
C3 C 0.2572(4) 0.3601(2) 0.07941(9) 0.0434(7) Uani 1 1 d .
C4 C 0.1519(4) 0.31705(19) 0.10941(9) 0.0373(7) Uani 1 1 d .
C5 C 0.0480(4) 0.2403(2) 0.09838(10) 0.0500(8) Uani 1 1 d .
H5 H -0.0282 0.2121 0.1178 0.060 Uiso 1 1 calc R
C6 C 0.0578(5) 0.2057(2) 0.05847(11) 0.0625(10) Uani 1 1 d .
H6 H -0.0107 0.1536 0.0512 0.075 Uiso 1 1 calc R
C7 C 0.1677(5) 0.2476(3) 0.02949(11) 0.0663(11) Uani 1 1 d .
H7 H 0.1764 0.2231 0.0029 0.080 Uiso 1 1 calc R
C8 C 0.2644(5) 0.3254(2) 0.03985(10) 0.0574(9) Uani 1 1 d .
H8 H 0.3357 0.3552 0.0199 0.069 Uiso 1 1 calc R
C9 C 0.1218(4) 0.2874(2) 0.18550(9) 0.0450(8) Uani 1 1 d .
H9A H 0.0001 0.2611 0.1820 0.054 Uiso 1 1 calc R
H9B H 0.1236 0.3220 0.2113 0.054 Uiso 1 1 calc R
C10 C 0.2630(4) 0.2096(2) 0.18739(9) 0.0435(8) Uani 1 1 d .
H10 H 0.2600 0.1753 0.1611 0.052 Uiso 1 1 calc R
C11 C 0.4566(5) 0.2459(2) 0.19429(10) 0.0529(9) Uani 1 1 d .
H11A H 0.4820 0.2940 0.1740 0.064 Uiso 1 1 calc R
H11B H 0.4634 0.2740 0.2216 0.064 Uiso 1 1 calc R
C12 C 0.6241(4) 0.1244(2) 0.15517(10) 0.0457(8) Uani 1 1 d .
C13 C 0.6989(4) 0.0346(2) 0.15752(10) 0.0474(8) Uani 1 1 d .
C14 C 0.7251(4) -0.0138(2) 0.12082(11) 0.0548(9) Uani 1 1 d .
H14 H 0.7748 -0.0732 0.1224 0.066 Uiso 1 1 calc R
C15 C 0.6817(4) 0.0207(3) 0.08218(11) 0.0584(9) Uani 1 1 d .
C16 C 0.6094(4) 0.1089(3) 0.08078(11) 0.0581(9) Uani 1 1 d .
H16 H 0.5790 0.1346 0.0552 0.070 Uiso 1 1 calc R
C17 C 0.5808(4) 0.1601(2) 0.11632(10) 0.0525(9) Uani 1 1 d .
H17 H 0.5317 0.2196 0.1143 0.063 Uiso 1 1 calc R
C18 C 0.7460(5) -0.0075(3) 0.19855(10) 0.0661(10) Uani 1 1 d .
H18A H 0.7862 -0.0704 0.1946 0.099 Uiso 1 1 calc GR
H18B H 0.6396 -0.0069 0.2161 0.099 Uiso 1 1 calc GR
H18C H 0.8426 0.0278 0.2113 0.099 Uiso 1 1 calc GR
C19 C 0.7113(6) -0.0362(3) 0.04335(12) 0.0834(13) Uani 1 1 d .
H19A H 0.8389 -0.0346 0.0358 0.125 Uiso 1 1 calc GR
H19B H 0.6389 -0.0109 0.0212 0.125 Uiso 1 1 calc GR
H19C H 0.6749 -0.0993 0.0484 0.125 Uiso 1 1 calc GR

loop_
_atom_site_aniso_label
_atom_site_aniso_U_11
_atom_site_aniso_U_22
_atom_site_aniso_U_33
_atom_site_aniso_U_23
_atom_site_aniso_U_13
_atom_site_aniso_U_12
N1 0.0449(15) 0.0347(13) 0.0390(14) 0.0000(11) -0.0013(12) 0.0004(11)
N2 0.068(2) 0.0623(18) 0.0544(18) -0.0089(15) -0.0234(15) 0.0199(16)
O1 0.0518(14) 0.0550(14) 0.0606(15) -0.0070(11) 0.0117(11) -0.0118(11)
O2 0.0902(18) 0.0399(12) 0.0507(15) -0.0063(11) -0.0118(13) 0.0033(12)
O3 0.116(2) 0.0383(12) 0.0458(13) 0.0055(10) 0.0250(14) 0.0086(14)
C1 0.0449(18) 0.0341(17) 0.049(2) -0.0019(15) -0.0076(15) 0.0068(14)
C2 0.054(2) 0.0361(17) 0.055(2) -0.0013(15) 0.0005(17) -0.0024(15)
C3 0.0391(17) 0.0456(18) 0.0455(19) -0.0025(15) -0.0012(15) -0.0016(14)
C4 0.0388(17) 0.0377(16) 0.0353(17) -0.0002(13) -0.0056(14) -0.0004(13)
C5 0.050(2) 0.051(2) 0.049(2) -0.0009(16) -0.0051(16) -0.0127(16)
C6 0.071(3) 0.062(2) 0.055(2) -0.0128(18) -0.013(2) -0.014(2)
C7 0.074(3) 0.082(3) 0.043(2) -0.0141(19) -0.0053(19) 0.002(2)
C8 0.060(2) 0.066(2) 0.046(2) 0.0012(17) 0.0075(17) -0.0043(19)
C9 0.053(2) 0.0421(17) 0.0396(17) 0.0002(14) 0.0075(15) 0.0017(15)
C10 0.062(2) 0.0349(16) 0.0336(16) -0.0016(13) 0.0026(15) 0.0023(15)
C11 0.063(2) 0.0406(17) 0.055(2) -0.0066(16) -0.0171(17) 0.0063(16)
C12 0.0403(18) 0.0472(19) 0.050(2) -0.0025(16) -0.0030(15) 0.0002(15)
C13 0.0383(18) 0.054(2) 0.050(2) 0.0019(16) -0.0005(15) 0.0029(15)
C14 0.0388(19) 0.064(2) 0.061(2) -0.0012(18) 0.0037(17) 0.0057(16)
C15 0.0389(19) 0.085(3) 0.052(2) -0.006(2) 0.0089(16) -0.0021(18)
C16 0.0432(19) 0.085(3) 0.046(2) 0.0108(19) 0.0057(16) -0.0071(19)
C17 0.0444(19) 0.060(2) 0.053(2) 0.0069(18) 0.0027(17) 0.0015(16)
C18 0.073(2) 0.062(2) 0.063(2) 0.0031(18) -0.014(2) 0.021(2)
C19 0.068(3) 0.118(3) 0.064(3) -0.024(2) 0.009(2) 0.001(3)

loop_
_atom_type_symbol
_atom_type_description
_atom_type_scat_dispersion_real
_atom_type_scat_dispersion_imag
_atom_type_scat_source
C C 0.0033 0.0016 'International Tables Vol C Tables 4.2.6.8 and 6.1.1.4'
H H 0.0000 0.0000 'International Tables Vol C Tables 4.2.6.8 and 6.1.1.4'
N N 0.0061 0.0033 'International Tables Vol C Tables 4.2.6.8 and 6.1.1.4'
O O 0.0106 0.0060 'International Tables Vol C Tables 4.2.6.8 and 6.1.1.4'

loop_
_geom_angle_atom_site_label_1
_geom_angle_atom_site_label_2
_geom_angle_atom_site_label_3
_geom_angle
C1 N1 C4 119.6(2)
C1 N1 C9 119.9(2)
C4 N1 C9 120.2(2)
C11 N2 H2 118.9
C12 N2 H2 118.9
C12 N2 C11 122.3(3)
C3 O1 C2 113.4(2)
C10 O3 H3 109.5
N1 C1 C2 116.2(3)
O2 C1 N1 122.4(3)
O2 C1 C2 121.3(3)
O1 C2 C1 113.3(2)
O1 C2 H2A 108.9
O1 C2 H2B 108.9
C1 C2 H2A 108.9
C1 C2 H2B 108.9
H2A C2 H2B 107.7
O1 C3 C4 120.0(3)
O1 C3 C8 119.3(3)
C8 C3 C4 120.7(3)
C3 C4 N1 118.8(3)
C3 C4 C5 118.7(3)
C5 C4 N1 122.4(3)
C4 C5 H5 120.0
C6 C5 C4 119.9(3)
C6 C5 H5 120.0
C5 C6 H6 119.8
C7 C6 C5 120.4(3)
C7 C6 H6 119.8
C6 C7 H7 120.2
C8 C7 C6 119.7(3)
C8 C7 H7 120.2
C3 C8 H8 119.8
C7 C8 C3 120.5(3)
C7 C8 H8 119.8
N1 C9 H9A 109.6
N1 C9 H9B 109.6
N1 C9 C10 110.4(2)
H9A C9 H9B 108.1
C10 C9 H9A 109.6
C10 C9 H9B 109.6
O3 C10 C9 106.9(2)
O3 C10 H10 108.7
O3 C10 C11 111.5(3)
C9 C10 H10 108.7
C11 C10 C9 112.2(2)
C11 C10 H10 108.7
N2 C11 C10 113.3(3)
N2 C11 H11A 108.9
N2 C11 H11B 108.9
C10 C11 H11A 108.9
C10 C11 H11B 108.9
H11A C11 H11B 107.7
N2 C12 C13 119.6(3)
N2 C12 C17 121.9(3)
C17 C12 C13 118.5(3)
C12 C13 C18 120.6(3)
C14 C13 C12 118.0(3)
C14 C13 C18 121.3(3)
C13 C14 H14 118.0
C15 C14 C13 124.0(3)
C15 C14 H14 118.0
C14 C15 C19 121.4(4)
C16 C15 C14 116.8(3)
C16 C15 C19 121.8(4)
C15 C16 H16 119.2
C15 C16 C17 121.6(3)
C17 C16 H16 119.2
C12 C17 H17 119.4
C16 C17 C12 121.1(3)
C16 C17 H17 119.4
C13 C18 H18A 109.5
C13 C18 H18B 109.5
C13 C18 H18C 109.5
H18A C18 H18B 109.5
H18A C18 H18C 109.5
H18B C18 H18C 109.5
C15 C19 H19A 109.5
C15 C19 H19B 109.5
C15 C19 H19C 109.5
H19A C19 H19B 109.5
H19A C19 H19C 109.5
H19B C19 H19C 109.5

loop_
_geom_bond_atom_site_label_1
_geom_bond_atom_site_label_2
_geom_bond_distance
N1 C1 1.354(4)
N1 C4 1.422(3)
N1 C9 1.463(3)
N2 H2 0.8600
N2 C11 1.449(4)
N2 C12 1.380(4)
O1 C2 1.422(4)
O1 C3 1.370(3)
O2 C1 1.229(3)
O3 H3 0.8200
O3 C10 1.414(3)
C1 C2 1.490(4)
C2 H2A 0.9700
C2 H2B 0.9700
C3 C4 1.381(4)
C3 C8 1.371(4)
C4 C5 1.385(4)
C5 H5 0.9300
C5 C6 1.382(4)
C6 H6 0.9300
C6 C7 1.370(5)
C7 H7 0.9300
C7 C8 1.365(5)
C8 H8 0.9300
C9 H9A 0.9700
C9 H9B 0.9700
C9 C10 1.521(4)
C10 H10 0.9800
C10 C11 1.520(4)
C11 H11A 0.9700
C11 H11B 0.9700
C12 C13 1.405(4)
C12 C17 1.391(4)
C13 C14 1.387(4)
C13 C18 1.495(4)
C14 H14 0.9300
C14 C15 1.378(5)
C15 C16 1.375(5)
C15 C19 1.512(5)
C16 H16 0.9300
C16 C17 1.379(5)
C17 H17 0.9300
C18 H18A 0.9600
C18 H18B 0.9600
C18 H18C 0.9600
C19 H19A 0.9600
C19 H19B 0.9600
C19 H19C 0.9600

loop_
_geom_torsion_atom_site_label_1
_geom_torsion_atom_site_label_2
_geom_torsion_atom_site_label_3
_geom_torsion_atom_site_label_4
_geom_torsion
N1 C1 C2 O1 -33.7(4)
N1 C4 C5 C6 -173.5(3)
N1 C9 C10 O3 -176.2(2)
N1 C9 C10 C11 61.2(3)
N2 C12 C13 C14 180.0(3)
N2 C12 C13 C18 0.8(5)
N2 C12 C17 C16 -179.9(3)
O1 C3 C4 N1 -2.4(4)
O1 C3 C4 C5 -179.0(3)
O1 C3 C8 C7 176.4(3)
O2 C1 C2 O1 145.8(3)
O3 C10 C11 N2 67.3(3)
C1 N1 C4 C3 19.4(4)
C1 N1 C4 C5 -164.1(3)
C1 N1 C9 C10 -108.5(3)
C2 O1 C3 C4 -32.4(4)
C2 O1 C3 C8 151.1(3)
C3 O1 C2 C1 49.8(4)
C3 C4 C5 C6 3.0(5)
C4 N1 C1 O2 180.0(3)
C4 N1 C1 C2 -0.5(4)
C4 N1 C9 C10 64.5(3)
C4 C3 C8 C7 -0.1(5)
C4 C5 C6 C7 -0.9(5)
C5 C6 C7 C8 -1.7(6)
C6 C7 C8 C3 2.2(5)
C8 C3 C4 N1 174.1(3)
C8 C3 C4 C5 -2.5(5)
C9 N1 C1 O2 -6.9(4)
C9 N1 C1 C2 172.6(3)
C9 N1 C4 C3 -153.6(3)
C9 N1 C4 C5 22.8(4)
C9 C10 C11 N2 -172.8(3)
C11 N2 C12 C13 -153.3(3)
C11 N2 C12 C17 26.8(5)
C12 N2 C11 C10 60.9(4)
C12 C13 C14 C15 -0.2(5)
C13 C12 C17 C16 0.3(5)
C13 C14 C15 C16 0.4(5)
C13 C14 C15 C19 -179.2(3)
C14 C15 C16 C17 -0.3(5)
C15 C16 C17 C12 0.0(5)
C17 C12 C13 C14 -0.2(5)
C17 C12 C13 C18 -179.3(3)
C18 C13 C14 C15 179.0(3)
C19 C15 C16 C17 179.3(3)
